data_7703790
loop_
_publ_author_name
'Zhang, Shiyu'
'Cheng, Guangbin'
'Yang, Hongwei'

_publ_section_title
;
 Studies on the synthesis and properties of nitramino compounds based on
 tetrazine backbones.
;
_journal_issue 17
_journal_name_full 'Dalton transactions (Cambridge, England : 2003)'
_journal_page_first 5590
_journal_page_last 5596
_journal_paper_doi 10.1039/c9dt04426d
_journal_volume 49
_journal_year 2020
_chemical_formula_moiety 'C6 H6 N14 O4, 6(C H4 O)'
_chemical_formula_sum 'C12 H30 N14 O10'
_chemical_formula_weight 530.50
_space_group_crystal_system monoclinic
_space_group_IT_number 14
_space_group_name_Hall '-P 2ybc'
_space_group_name_H-M_alt 'P 1 21/c 1'
_atom_sites_solution_hydrogens mixed
_atom_sites_solution_primary dual
_audit_creation_date 2019-03-01
_audit_creation_method
;
Olex2 1.2
(compiled 2018.05.29 svn.r3508 for OlexSys, GUI svn.r5506)
;
_audit_update_record
;
2019-08-27 deposited with the CCDC.	2020-03-18 downloaded from the CCDC.
;
_cell_angle_alpha 90
_cell_angle_beta 92.711(3)
_cell_angle_gamma 90
_cell_formula_units_Z 2
_cell_length_a 7.5426(8)
_cell_length_b 7.2253(8)
_cell_length_c 21.790(2)
_cell_measurement_reflns_used 3607
_cell_measurement_temperature 170
_cell_measurement_theta_max 26.149
_cell_measurement_theta_min 2.704
_cell_volume 1186.2(2)
_computing_cell_refinement 'SAINT V8.38A (?, 2016)'
_computing_data_reduction 'SAINT V8.38A (?, 2016)'
_computing_molecular_graphics 'Olex2 (Dolomanov et al., 2009)'
_computing_publication_material 'Olex2 (Dolomanov et al., 2009)'
_computing_structure_refinement 'ShelXL (Sheldrick, 2015)'
_computing_structure_solution 'ShelXT (Sheldrick, 2015)'
_diffrn_ambient_temperature 170.0
_diffrn_measured_fraction_theta_full 0.995
_diffrn_measured_fraction_theta_max 0.994
_diffrn_measurement_device_type 'Bruker APEX-II CCD'
_diffrn_measurement_method '\f and \w scans'
_diffrn_radiation_type MoK\a
_diffrn_radiation_wavelength 0.71073
_diffrn_reflns_av_R_equivalents 0.0591
_diffrn_reflns_av_unetI/netI 0.0474
_diffrn_reflns_Laue_measured_fraction_full 0.995
_diffrn_reflns_Laue_measured_fraction_max 0.994
_diffrn_reflns_limit_h_max 8
_diffrn_reflns_limit_h_min -9
_diffrn_reflns_limit_k_max 9
_diffrn_reflns_limit_k_min -9
_diffrn_reflns_limit_l_max 28
_diffrn_reflns_limit_l_min -28
_diffrn_reflns_number 13596
_diffrn_reflns_point_group_measured_fraction_full 0.995
_diffrn_reflns_point_group_measured_fraction_max 0.994
_diffrn_reflns_theta_full 25.242
_diffrn_reflns_theta_max 27.525
_diffrn_reflns_theta_min 2.703
_diffrn_standards_number 0
_exptl_absorpt_coefficient_mu 0.127
_exptl_absorpt_correction_T_max 0.7456
_exptl_absorpt_correction_T_min 0.6695
_exptl_absorpt_correction_type multi-scan
_exptl_absorpt_process_details
'SADABS-2016/2 (Bruker,2016/2) was used for absorption correction. wR2(int) was 0.1158 before and 0.0642 after correction. The Ratio of minimum to maximum transmission is 0.8979. The \l/2 correction factor is Not present.'
_exptl_crystal_colour colourless
_exptl_crystal_colour_primary colourless
_exptl_crystal_density_diffrn 1.485
_exptl_crystal_description block
_exptl_crystal_F_000 560
_exptl_crystal_size_max 0.08
_exptl_crystal_size_mid 0.05
_exptl_crystal_size_min 0.03
_refine_diff_density_max 0.256
_refine_diff_density_min -0.540
_refine_diff_density_rms 0.066
_refine_ls_extinction_method none
_refine_ls_goodness_of_fit_ref 1.071
_refine_ls_hydrogen_treatment mixed
_refine_ls_matrix_type full
_refine_ls_number_parameters 176
_refine_ls_number_reflns 2715
_refine_ls_number_restraints 0
_refine_ls_restrained_S_all 1.071
_refine_ls_R_factor_all 0.1053
_refine_ls_R_factor_gt 0.0608
_refine_ls_shift/su_max 0.001
_refine_ls_shift/su_mean 0.000
_refine_ls_structure_factor_coef Fsqd
_refine_ls_weighting_details 'w=1/[\s^2^(Fo^2^)+(0.0921P)^2^+0.8476P] where P=(Fo^2^+2Fc^2^)/3'
_refine_ls_weighting_scheme calc
_refine_ls_wR_factor_gt 0.1585
_refine_ls_wR_factor_ref 0.1992
_reflns_Friedel_coverage 0.000
_reflns_number_gt 1747
_reflns_number_total 2715
_reflns_threshold_expression 'I > 2\s(I)'
_cod_data_source_file c9dt04426d2.cif
_cod_data_source_block 22019181_0m
_cod_depositor_comments 'Adding full bibliography for 7703789--7703790.cif.'
_cod_database_code 7703790
_shelx_shelxl_version_number 2018/3
_shelx_space_group_comment
;
The symmetry employed for this shelxl refinement is uniquely defined
by the following loop, which should always be used as a source of
symmetry information in preference to the above space-group names.
They are only intended as comments.
;
_shelx_estimated_absorpt_t_max 0.996
_shelx_estimated_absorpt_t_min 0.990
_olex2_refinement_description
;
1. Fixed Uiso
 At 1.2 times of:
  All N(H) groups
 At 1.5 times of:
  All C(H,H,H) groups, All O(H) groups
2.a Aromatic/amide H refined with riding coordinates:
 N5(H5), N6(H6)
2.b Idealised Me refined as rotating group:
 C3(H3A,H3B,H3C), C2(H2A,H2B,H2C), C1(H1A,H1B,H1C)
2.c Idealised tetrahedral OH refined as rotating group:
 O1(H1), O2(H2)
;
_olex2_submission_special_instructions 'No special instructions were received'

loop_
_space_group_symop_operation_xyz
'x, y, z'
'-x, y+1/2, -z+1/2'
'-x, -y, -z'
'x, -y-1/2, z-1/2'

loop_
_atom_site_label
_atom_site_type_symbol
_atom_site_fract_x
_atom_site_fract_y
_atom_site_fract_z
_atom_site_U_iso_or_equiv
_atom_site_adp_type
_atom_site_occupancy
_atom_site_site_symmetry_order
_atom_site_calc_flag
_atom_site_refinement_flags_posn
_atom_site_refinement_flags_adp
_atom_site_refinement_flags_occupancy
_atom_site_disorder_assembly
_atom_site_disorder_group
O4 O 0.1758(3) 0.4768(3) 0.55426(9) 0.0439(5) Uani 1 1 d . . . . .
O5 O 0.1549(3) 0.3318(3) 0.43073(10) 0.0494(6) Uani 1 1 d . . . . .
O3 O 0.1933(3) 0.5672(3) 0.64931(10) 0.0542(6) Uani 1 1 d . . . . .
O1 O 0.8011(3) 0.2021(4) 0.68527(10) 0.0568(6) Uani 1 1 d . . . . .
H1 H 0.738270 0.132446 0.706171 0.085 Uiso 1 1 calc GR . . . .
N5 N 0.6484(3) 0.2434(3) 0.57528(11) 0.0384(6) Uani 1 1 d . . . . .
H5 H 0.716230 0.238990 0.609227 0.046 Uiso 1 1 calc R . . . .
N3 N 0.4330(3) 0.2939(3) 0.50976(11) 0.0374(6) Uani 1 1 d . . . . .
N4 N 0.5576(3) 0.2006(3) 0.47823(11) 0.0386(6) Uani 1 1 d . . . . .
N7 N 0.9781(3) 0.0876(3) 0.55439(11) 0.0405(6) Uani 1 1 d . . . . .
N2 N 0.4156(3) 0.4044(3) 0.61675(11) 0.0414(6) Uani 1 1 d . . . . .
N1 N 0.2567(3) 0.4843(3) 0.60571(11) 0.0411(6) Uani 1 1 d . . . . .
N6 N 0.8705(3) -0.0047(3) 0.45434(11) 0.0423(6) Uani 1 1 d . . . . .
H6 H 0.783737 -0.004887 0.425893 0.051 Uiso 1 1 calc R . . . .
O2 O 0.5924(4) -0.0445(4) 0.73820(11) 0.0702(8) Uani 1 1 d . . . . .
H2 H 0.589164 -0.042082 0.776674 0.105 Uiso 1 1 calc GR . . . .
C4 C 0.4858(3) 0.3207(4) 0.56851(13) 0.0357(6) Uani 1 1 d . . . . .
C5 C 0.6871(3) 0.1736(4) 0.51955(13) 0.0362(6) Uani 1 1 d . . . . .
C6 C 0.8535(3) 0.0802(4) 0.50830(13) 0.0374(6) Uani 1 1 d . . . . .
C3 C 0.2026(5) 0.2888(5) 0.36981(15) 0.0531(8) Uani 1 1 d . . . . .
H3A H 0.211745 0.403444 0.346133 0.080 Uiso 1 1 calc GR . . . .
H3B H 0.111693 0.208806 0.350138 0.080 Uiso 1 1 calc GR . . . .
H3C H 0.317214 0.224650 0.371297 0.080 Uiso 1 1 calc GR . . . .
C2 C 0.9806(5) 0.1820(5) 0.70480(17) 0.0604(9) Uani 1 1 d . . . . .
H2A H 1.042766 0.299657 0.699474 0.091 Uiso 1 1 calc GR . . . .
H2B H 1.035517 0.085918 0.680260 0.091 Uiso 1 1 calc GR . . . .
H2C H 0.988644 0.146540 0.748247 0.091 Uiso 1 1 calc GR . . . .
C1 C 0.4186(5) -0.0315(6) 0.7120(2) 0.0689(10) Uani 1 1 d . . . . .
H1A H 0.421423 -0.045035 0.667262 0.103 Uiso 1 1 calc GR . . . .
H1B H 0.368319 0.089426 0.721791 0.103 Uiso 1 1 calc GR . . . .
H1C H 0.345146 -0.129688 0.728547 0.103 Uiso 1 1 calc GR . . . .
H5A H 0.054(5) 0.384(5) 0.4306(17) 0.061(11) Uiso 1 1 d . . . . .
H3 H 0.344(5) 0.309(5) 0.4917(17) 0.049(10) Uiso 1 1 d . . . . .

loop_
_atom_site_aniso_label
_atom_site_aniso_U_11
_atom_site_aniso_U_22
_atom_site_aniso_U_33
_atom_site_aniso_U_23
_atom_site_aniso_U_13
_atom_site_aniso_U_12
O4 0.0411(10) 0.0468(11) 0.0427(11) 0.0000(9) -0.0091(9) 0.0005(9)
O5 0.0452(12) 0.0613(14) 0.0405(12) -0.0057(10) -0.0103(9) 0.0122(10)
O3 0.0532(13) 0.0652(15) 0.0440(13) -0.0061(11) -0.0005(10) 0.0114(11)
O1 0.0519(13) 0.0744(17) 0.0427(13) -0.0004(11) -0.0118(10) 0.0099(11)
N5 0.0383(12) 0.0385(12) 0.0375(13) 0.0031(10) -0.0070(10) -0.0027(10)
N3 0.0347(12) 0.0381(12) 0.0387(13) 0.0050(10) -0.0052(10) -0.0028(10)
N4 0.0365(12) 0.0395(12) 0.0392(13) 0.0059(10) -0.0035(10) -0.0040(10)
N7 0.0354(12) 0.0464(13) 0.0392(13) 0.0026(10) -0.0040(10) -0.0035(10)
N2 0.0388(12) 0.0442(13) 0.0403(13) 0.0008(11) -0.0066(10) 0.0021(10)
N1 0.0406(12) 0.0405(13) 0.0415(14) 0.0049(10) -0.0044(10) -0.0018(10)
N6 0.0360(12) 0.0490(14) 0.0411(13) 0.0019(11) -0.0073(10) -0.0037(10)
O2 0.0768(18) 0.0868(19) 0.0466(14) 0.0021(14) -0.0031(12) 0.0078(14)
C4 0.0362(13) 0.0321(13) 0.0383(15) 0.0075(11) -0.0044(11) -0.0044(10)
C5 0.0354(14) 0.0349(13) 0.0377(15) 0.0053(11) -0.0035(11) -0.0063(11)
C6 0.0375(14) 0.0377(14) 0.0367(15) 0.0051(11) -0.0026(11) -0.0071(11)
C3 0.0552(18) 0.062(2) 0.0415(17) -0.0082(15) -0.0053(14) 0.0048(16)
C2 0.0520(18) 0.071(2) 0.056(2) 0.0020(17) -0.0194(16) -0.0038(16)
C1 0.060(2) 0.072(2) 0.075(3) 0.013(2) 0.0061(19) -0.0042(18)

loop_
_atom_type_symbol
_atom_type_description
_atom_type_scat_dispersion_real
_atom_type_scat_dispersion_imag
_atom_type_scat_source
C C 0.0033 0.0016 'International Tables Vol C Tables 4.2.6.8 and 6.1.1.4'
H H 0.0000 0.0000 'International Tables Vol C Tables 4.2.6.8 and 6.1.1.4'
N N 0.0061 0.0033 'International Tables Vol C Tables 4.2.6.8 and 6.1.1.4'
O O 0.0106 0.0060 'International Tables Vol C Tables 4.2.6.8 and 6.1.1.4'

loop_
_geom_angle_atom_site_label_1
_geom_angle_atom_site_label_2
_geom_angle_atom_site_label_3
_geom_angle
_geom_angle_site_symmetry_1
_geom_angle_site_symmetry_3
_geom_angle_publ_flag
C3 O5 H5A 111(3) . . ?
C2 O1 H1 109.5 . . ?
C4 N5 H5 126.6 . . ?
C4 N5 C5 106.8(2) . . ?
C5 N5 H5 126.6 . . ?
N4 N3 H3 115(3) . . ?
C4 N3 N4 111.9(2) . . ?
C4 N3 H3 133(3) . . ?
C5 N4 N3 103.6(2) . . ?
N6 N7 C6 117.2(2) 3_756 . ?
N1 N2 C4 115.8(2) . . ?
O4 N1 N2 122.4(2) . . ?
O3 N1 O4 121.2(2) . . ?
O3 N1 N2 116.4(2) . . ?
N7 N6 H6 121.4 3_756 . ?
N7 N6 C6 117.2(2) 3_756 . ?
C6 N6 H6 121.4 . . ?
C1 O2 H2 109.5 . . ?
N3 C4 N5 105.8(2) . . ?
N3 C4 N2 134.8(3) . . ?
N2 C4 N5 119.4(2) . . ?
N5 C5 C6 123.1(2) . . ?
N4 C5 N5 111.9(2) . . ?
N4 C5 C6 125.0(3) . . ?
N7 C6 C5 115.7(3) . . ?
N6 C6 N7 125.6(3) . . ?
N6 C6 C5 118.7(2) . . ?
O5 C3 H3A 109.5 . . ?
O5 C3 H3B 109.5 . . ?
O5 C3 H3C 109.5 . . ?
H3A C3 H3B 109.5 . . ?
H3A C3 H3C 109.5 . . ?
H3B C3 H3C 109.5 . . ?
O1 C2 H2A 109.5 . . ?
O1 C2 H2B 109.5 . . ?
O1 C2 H2C 109.5 . . ?
H2A C2 H2B 109.5 . . ?
H2A C2 H2C 109.5 . . ?
H2B C2 H2C 109.5 . . ?
O2 C1 H1A 109.5 . . ?
O2 C1 H1B 109.5 . . ?
O2 C1 H1C 109.5 . . ?
H1A C1 H1B 109.5 . . ?
H1A C1 H1C 109.5 . . ?
H1B C1 H1C 109.5 . . ?

loop_
_geom_bond_atom_site_label_1
_geom_bond_atom_site_label_2
_geom_bond_distance
_geom_bond_site_symmetry_2
_geom_bond_publ_flag
O4 N1 1.252(3) . ?
O5 C3 1.426(4) . ?
O5 H5A 0.85(4) . ?
O3 N1 1.238(3) . ?
O1 H1 0.8400 . ?
O1 C2 1.408(4) . ?
N5 H5 0.8800 . ?
N5 C4 1.349(3) . ?
N5 C5 1.359(4) . ?
N3 N4 1.367(3) . ?
N3 C4 1.336(4) . ?
N3 H3 0.77(4) . ?
N4 C5 1.312(3) . ?
N7 N6 1.311(3) 3_756 ?
N7 C6 1.344(3) . ?
N2 N1 1.341(3) . ?
N2 C4 1.343(4) . ?
N6 H6 0.8800 . ?
N6 C6 1.338(4) . ?
O2 H2 0.8400 . ?
O2 C1 1.408(4) . ?
C5 C6 1.456(4) . ?
C3 H3A 0.9800 . ?
C3 H3B 0.9800 . ?
C3 H3C 0.9800 . ?
C2 H2A 0.9800 . ?
C2 H2B 0.9800 . ?
C2 H2C 0.9800 . ?
C1 H1A 0.9800 . ?
C1 H1B 0.9800 . ?
C1 H1C 0.9800 . ?
